data_7114891
loop_
_publ_author_name
'Zi, Guofu'
'Li, Hung-Wing'
'Xie, Zuowei'

_publ_section_title
;
 The first full-sandwich potassacarborane and a novel
 &#x2018;carbons-adjacent&#x2019; R2C2B10H11&#x2212; monoanion
;
_journal_issue 12
_journal_name_full 'Chemical Communications'
_journal_page_first 1110
_journal_paper_doi 10.1039/b102131c
_journal_year 2001
_chemical_formula_sum 'C22 H43 B10 K O6'
_chemical_formula_weight 550.76
_chemical_name_systematic
; 
? 
;
_space_group_IT_number 14
_symmetry_cell_setting monoclinic
_symmetry_space_group_name_Hall '-P 2yn'
_symmetry_space_group_name_H-M 'P 1 21/n 1'
_atom_sites_solution_hydrogens geom
_atom_sites_solution_primary direct
_atom_sites_solution_secondary difmap
_audit_creation_method SHELXL-97
_cell_angle_alpha 90.00
_cell_angle_beta 101.116(2)
_cell_angle_gamma 90.00
_cell_formula_units_Z 4
_cell_length_a 8.9528(10)
_cell_length_b 18.667(2)
_cell_length_c 18.642(2)
_cell_measurement_temperature 293(2)
_cell_volume 3057.0(6)
_computing_cell_refinement 'Siemens SHELXTL'
_computing_data_collection 'Siemens SHELXTL'
_computing_data_reduction 'Siemens SHELXTL'
_computing_molecular_graphics 'Siemens SHELXTL'
_computing_publication_material 'Siemens SHELXTL'
_computing_structure_refinement 'SHELXL-97 (Sheldrick, 1997)'
_computing_structure_solution 'SHELXS-97 (Sheldrick, 1990)'
_diffrn_ambient_temperature 293(2)
_diffrn_measured_fraction_theta_full 0.998
_diffrn_measured_fraction_theta_max 0.998
_diffrn_measurement_device_type 'Smart CCD 1000'
_diffrn_radiation_monochromator graphite
_diffrn_radiation_source 'fine-focus sealed tube'
_diffrn_radiation_type MoK\a
_diffrn_radiation_wavelength 0.71073
_diffrn_reflns_av_R_equivalents 0.0191
_diffrn_reflns_av_sigmaI/netI 0.0211
_diffrn_reflns_limit_h_max 10
_diffrn_reflns_limit_h_min -10
_diffrn_reflns_limit_k_max 21
_diffrn_reflns_limit_k_min -12
_diffrn_reflns_limit_l_max 21
_diffrn_reflns_limit_l_min -20
_diffrn_reflns_number 14719
_diffrn_reflns_theta_full 25.00
_diffrn_reflns_theta_max 25.00
_diffrn_reflns_theta_min 1.56
_exptl_absorpt_coefficient_mu 0.208
_exptl_absorpt_correction_T_max 1.0000
_exptl_absorpt_correction_T_min 0.7498
_exptl_absorpt_correction_type SADABS
_exptl_crystal_colour colorless
_exptl_crystal_density_diffrn 1.197
_exptl_crystal_density_method 'not measured'
_exptl_crystal_description block
_exptl_crystal_F_000 1168
_exptl_crystal_size_max 0.87
_exptl_crystal_size_mid 0.65
_exptl_crystal_size_min 0.51
_refine_diff_density_max 0.534
_refine_diff_density_min -0.291
_refine_diff_density_rms 0.040
_refine_ls_extinction_method none
_refine_ls_goodness_of_fit_ref 1.039
_refine_ls_hydrogen_treatment mixed
_refine_ls_matrix_type full
_refine_ls_number_parameters 387
_refine_ls_number_reflns 4787
_refine_ls_number_restraints 0
_refine_ls_restrained_S_all 1.039
_refine_ls_R_factor_all 0.0859
_refine_ls_R_factor_gt 0.0634
_refine_ls_shift/su_max 0.121
_refine_ls_shift/su_mean 0.013
_refine_ls_structure_factor_coef Fsqd
_refine_ls_weighting_details 'calc w=1/[\s^2^(Fo^2^)+(0.0876P)^2^+1.8160P] where P=(Fo^2^+2Fc^2^)/3'
_refine_ls_weighting_scheme calc
_refine_ls_wR_factor_gt 0.1711
_refine_ls_wR_factor_ref 0.1887
_reflns_number_gt 3350
_reflns_number_total 4787
_reflns_threshold_expression >2sigma(I)
_cod_data_source_file b102131c.txt
_cod_data_source_block compound_2
_cod_original_cell_volume 3056.9(6)
_cod_original_sg_symbol_H-M P2(1)/n
_cod_database_code 7114891

loop_
_symmetry_equiv_pos_as_xyz
'x, y, z'
'-x+1/2, y+1/2, -z+1/2'
'-x, -y, -z'
'x-1/2, -y-1/2, z-1/2'

loop_
_atom_site_label
_atom_site_type_symbol
_atom_site_fract_x
_atom_site_fract_y
_atom_site_fract_z
_atom_site_U_iso_or_equiv
_atom_site_adp_type
_atom_site_occupancy
_atom_site_symmetry_multiplicity
_atom_site_calc_flag
_atom_site_refinement_flags
K1 K 0.5000 -0.5000 0.5000 0.07247(13) Uani 1 2 d S
O1 O 0.38625(11) -0.47782(5) 0.35439(5) 0.0757(3) Uani 1 1 d .
O2 O 0.66437(10) -0.39218(5) 0.58189(5) 0.0793(3) Uani 1 1 d .
O3 O 0.69880(10) 0.07054(5) 0.61549(5) 0.0771(3) Uani 1 1 d .
O4 O 0.39937(11) 0.11883(5) 0.56957(5) 0.0800(3) Uani 1 1 d .
O5 O 0.19157(10) 0.02971(5) 0.47431(5) 0.0758(3) Uani 1 1 d .
O6 O 0.59508(10) -0.38001(5) 0.43060(5) 0.0725(3) Uani 1 1 d .
C1 C 0.30042(18) -0.24625(7) 0.69914(7) 0.0759(5) Uani 1 1 d .
C2 C 0.2825(2) -0.20547(7) 0.62793(8) 0.0873(6) Uani 1 1 d .
C3 C 0.1632(2) -0.23508(8) 0.56578(8) 0.0886(6) Uani 1 1 d .
H3A H 0.0630 -0.2207 0.5729 0.106 Uiso 1 1 calc R
H3B H 0.1791 -0.2147 0.5200 0.106 Uiso 1 1 calc R
C4 C 0.16909(15) -0.31502(8) 0.56115(7) 0.0699(4) Uani 1 1 d .
C5 C 0.15537(17) -0.35093(10) 0.49570(9) 0.0954(6) Uani 1 1 d .
H5A H 0.1453 -0.3252 0.4523 0.115 Uiso 1 1 calc R
C6 C 0.1565(2) -0.42493(11) 0.49410(12) 0.1270(7) Uani 1 1 d .
H6A H 0.1449 -0.4489 0.4496 0.152 Uiso 1 1 calc R
C7 C 0.1743(2) -0.46199(10) 0.55658(15) 0.1340(9) Uani 1 1 d .
H7A H 0.1776 -0.5118 0.5551 0.161 Uiso 1 1 calc R
C8 C 0.18791(17) -0.42797(9) 0.62303(12) 0.1026(6) Uani 1 1 d .
H8B H 0.1982 -0.4546 0.6659 0.123 Uiso 1 1 calc R
C9 C 0.18611(15) -0.35325(8) 0.62577(8) 0.0718(4) Uani 1 1 d .
C10 C 0.19669(18) -0.31186(9) 0.69534(8) 0.0897(5) Uani 1 1 d .
H10A H 0.2350 -0.3431 0.7363 0.108 Uiso 1 1 calc R
H10B H 0.0955 -0.2963 0.6999 0.108 Uiso 1 1 calc R
C31 C 0.75290(18) -0.41358(9) 0.64967(8) 0.0870(5) Uani 1 1 d .
H31A H 0.7880 -0.3718 0.6791 0.104 Uiso 1 1 calc R
H31B H 0.8412 -0.4404 0.6418 0.104 Uiso 1 1 calc R
C32 C 0.74008(19) -0.34277(8) 0.54380(9) 0.0927(6) Uani 1 1 d .
H32A H 0.8298 -0.3649 0.5315 0.111 Uiso 1 1 calc R
H32B H 0.7722 -0.3014 0.5744 0.111 Uiso 1 1 calc R
C33 C 0.6345(2) -0.31993(8) 0.47589(9) 0.0950(6) Uani 1 1 d .
H33A H 0.5436 -0.2988 0.4881 0.114 Uiso 1 1 calc R
H33B H 0.6834 -0.2842 0.4505 0.114 Uiso 1 1 calc R
C35 C 0.49482(17) -0.36220(8) 0.36371(8) 0.0802(5) Uani 1 1 d .
H35A H 0.5411 -0.3258 0.3379 0.096 Uiso 1 1 calc R
H35B H 0.4003 -0.3432 0.3739 0.096 Uiso 1 1 calc R
C36 C 0.46360(18) -0.42730(9) 0.31789(7) 0.0822(5) Uani 1 1 d .
H36A H 0.4014 -0.4151 0.2709 0.099 Uiso 1 1 calc R
H36B H 0.5585 -0.4476 0.3095 0.099 Uiso 1 1 calc R
C37 C 0.3441(2) -0.54068(9) 0.31197(8) 0.0897(6) Uani 1 1 d .
H37A H 0.4345 -0.5669 0.3060 0.108 Uiso 1 1 calc R
H37B H 0.2881 -0.5277 0.2639 0.108 Uiso 1 1 calc R
C41 C 0.85094(17) 0.06810(10) 0.60916(9) 0.0903(6) Uani 1 1 d .
H41A H 0.9148 0.0856 0.6537 0.108 Uiso 1 1 calc R
H41B H 0.8672 0.0982 0.5690 0.108 Uiso 1 1 calc R
C42 C 0.6482(2) 0.13960(8) 0.63248(8) 0.0899(6) Uani 1 1 d .
H42A H 0.6601 0.1733 0.5944 0.108 Uiso 1 1 calc R
H42B H 0.7086 0.1563 0.6783 0.108 Uiso 1 1 calc R
C43 C 0.48559(19) 0.13509(9) 0.63849(8) 0.0920(5) Uani 1 1 d .
H43A H 0.4721 0.0981 0.6733 0.110 Uiso 1 1 calc R
H43B H 0.4525 0.1804 0.6556 0.110 Uiso 1 1 calc R
C44 C 0.24041(16) 0.11646(9) 0.56813(9) 0.0975(5) Uani 1 1 d .
H44A H 0.2059 0.1623 0.5832 0.117 Uiso 1 1 calc R
H44B H 0.2179 0.0800 0.6016 0.117 Uiso 1 1 calc R
C45 C 0.16109(17) 0.09963(9) 0.49262(9) 0.0929(5) Uani 1 1 d .
H45A H 0.0523 0.1057 0.4889 0.111 Uiso 1 1 calc R
H45B H 0.1945 0.1325 0.4586 0.111 Uiso 1 1 calc R
C46 C 0.10947(16) 0.00630(10) 0.40412(8) 0.0904(6) Uani 1 1 d .
H46A H 0.1346 0.0369 0.3661 0.108 Uiso 1 1 calc R
H46B H 0.0009 0.0100 0.4027 0.108 Uiso 1 1 calc R
B9 B 0.5445(2) -0.1597(2) 0.76729(12) 0.2304(16) Uani 1 1 d .
H9 H 0.6285 -0.1612 0.8188 0.277 Uiso 1 1 calc R
B4 B 0.5996(2) -0.19326(14) 0.69335(12) 0.1038(8) Uani 1 1 d .
H4 H 0.7210(17) -0.2005(9) 0.6880(8) 0.108(5) Uiso 1 1 d .
B8 B 0.5123(3) -0.11082(11) 0.66955(13) 0.1118(7) Uani 1 1 d .
H8 H 0.5849(19) -0.0697(10) 0.6583(9) 0.131(6) Uiso 1 1 d .
B12 B 0.3751(3) -0.09134(13) 0.72090(14) 0.1201(9) Uani 1 1 d .
H12 H 0.340(3) -0.0326(13) 0.7270(12) 0.180(9) Uiso 1 1 d .
B11 B 0.3951(5) -0.1380(3) 0.7855(3) 0.253(2) Uani 1 1 d .
H11 H 0.4061 -0.1165 0.8412 0.304 Uiso 1 1 calc R
B10 B 0.3579(3) -0.2072(2) 0.77219(11) 0.1728(16) Uani 1 1 d .
H10 H 0.3583 -0.2224 0.8292 0.207 Uiso 1 1 calc R
B5 B 0.4823(2) -0.25088(11) 0.73233(16) 0.1154(9) Uani 1 1 d .
H5 H 0.501(3) -0.3139(15) 0.7507(16) 0.241(12) Uiso 1 1 d .
H1 H 0.4899(12) -0.2526(5) 0.6683(6) 0.049(3) Uiso 1 1 d .
B3 B 0.4552(2) -0.18372(12) 0.61490(11) 0.0995(7) Uani 1 1 d .
H3 H 0.487(2) -0.1842(10) 0.5581(10) 0.137(6) Uiso 1 1 d .
B7 B 0.3229(3) -0.11973(10) 0.63206(11) 0.0979(7) Uani 1 1 d .
H7 H 0.259(2) -0.0829(11) 0.5800(10) 0.147(7) Uiso 1 1 d .
B6 B 0.2332(4) -0.1555(2) 0.69562(18) 0.1674(15) Uani 1 1 d .
K2 K 0.5000 0.0000 0.5000 0.09001(16) Uani 1 2 d S
H6 H 0.063(3) -0.1551(14) 0.6840(14) 0.213(10) Uiso 1 1 d .

loop_
_atom_site_aniso_label
_atom_site_aniso_U_11
_atom_site_aniso_U_22
_atom_site_aniso_U_33
_atom_site_aniso_U_23
_atom_site_aniso_U_13
_atom_site_aniso_U_12
K1 0.0732(2) 0.0846(3) 0.0551(2) 0.0058(2) 0.00122(18) -0.0269(2)
O1 0.0852(6) 0.0858(6) 0.0534(5) -0.0001(5) 0.0064(4) -0.0100(5)
O2 0.0778(6) 0.0899(6) 0.0666(5) -0.0039(5) 0.0049(4) -0.0224(5)
O3 0.0735(5) 0.0863(6) 0.0720(5) 0.0038(5) 0.0151(4) -0.0182(5)
O4 0.0953(6) 0.0756(6) 0.0779(5) -0.0027(5) 0.0386(4) 0.0022(5)
O5 0.0620(5) 0.0835(6) 0.0826(5) 0.0211(5) 0.0159(4) 0.0177(5)
O6 0.0811(5) 0.0656(5) 0.0708(5) 0.0038(4) 0.0144(4) -0.0057(5)
C1 0.1073(10) 0.0686(8) 0.0525(6) 0.0091(6) 0.0174(7) 0.0175(8)
C2 0.1377(13) 0.0520(8) 0.0604(8) 0.0037(7) -0.0107(8) 0.0115(8)
C3 0.1170(12) 0.0758(9) 0.0626(8) 0.0091(7) -0.0085(8) 0.0034(9)
C4 0.0647(7) 0.0734(8) 0.0725(8) -0.0044(7) 0.0154(6) -0.0072(7)
C5 0.0832(9) 0.1142(12) 0.0911(9) -0.0325(9) 0.0222(8) -0.0245(9)
C6 0.0940(11) 0.1238(13) 0.1665(15) -0.0745(11) 0.0334(11) -0.0159(10)
C7 0.0866(11) 0.0762(11) 0.234(2) -0.0397(14) 0.0171(14) -0.0117(9)
C8 0.0734(9) 0.0795(10) 0.1515(15) 0.0277(10) 0.0133(10) -0.0117(8)
C9 0.0597(7) 0.0674(8) 0.0891(8) 0.0134(7) 0.0164(6) -0.0057(6)
C10 0.0890(9) 0.1102(11) 0.0734(8) 0.0309(8) 0.0246(7) -0.0051(9)
C31 0.0874(9) 0.0961(10) 0.0695(8) -0.0170(8) -0.0050(7) -0.0192(8)
C32 0.1040(10) 0.0795(9) 0.0939(10) -0.0132(8) 0.0169(8) -0.0379(8)
C33 0.1252(12) 0.0667(9) 0.0925(10) -0.0024(8) 0.0195(9) -0.0193(9)
C35 0.0865(9) 0.0777(9) 0.0769(8) 0.0202(7) 0.0169(7) 0.0020(8)
C36 0.0870(9) 0.1008(11) 0.0586(7) 0.0151(8) 0.0138(7) -0.0015(9)
C37 0.1096(11) 0.0974(11) 0.0567(8) -0.0121(8) 0.0027(8) -0.0062(10)
C41 0.0756(9) 0.1129(12) 0.0788(9) 0.0118(9) 0.0055(7) -0.0193(9)
C42 0.1336(12) 0.0663(8) 0.0681(8) -0.0096(7) 0.0153(8) -0.0183(9)
C43 0.1303(11) 0.0724(9) 0.0838(8) -0.0093(8) 0.0467(8) -0.0027(9)
C44 0.0953(8) 0.0816(10) 0.1340(11) -0.0011(9) 0.0681(7) 0.0154(8)
C45 0.0729(8) 0.0946(10) 0.1195(11) 0.0282(9) 0.0393(7) 0.0265(8)
C46 0.0501(7) 0.1401(13) 0.0765(8) 0.0347(9) 0.0009(7) -0.0002(8)
B9 0.0439(9) 0.539(5) 0.1014(11) -0.1600(17) -0.0040(9) 0.0165(18)
B4 0.0688(10) 0.1311(17) 0.1119(14) 0.0064(13) 0.0189(10) -0.0203(11)
B8 0.1346(13) 0.0761(11) 0.1409(15) -0.0155(11) 0.0667(11) -0.0405(10)
B12 0.1330(17) 0.1023(14) 0.1255(15) -0.0495(12) 0.0265(13) -0.0119(13)
B11 0.226(4) 0.282(5) 0.213(4) -0.051(4) -0.054(3) 0.082(4)
B10 0.1014(14) 0.364(4) 0.0585(10) -0.0443(18) 0.0284(10) -0.020(2)
B5 0.0724(11) 0.0955(13) 0.174(2) 0.0476(13) 0.0144(13) 0.0158(10)
B3 0.0966(13) 0.1110(15) 0.0894(11) -0.0269(11) 0.0142(10) 0.0060(12)
B7 0.1334(15) 0.0690(10) 0.0955(11) 0.0249(9) 0.0327(11) 0.0285(10)
B6 0.130(2) 0.232(4) 0.147(2) 0.012(2) 0.0435(17) 0.004(2)
K2 0.0537(2) 0.1101(3) 0.1033(3) -0.0451(3) 0.0079(2) 0.0119(2)

loop_
_atom_type_symbol
_atom_type_description
_atom_type_scat_dispersion_real
_atom_type_scat_dispersion_imag
_atom_type_scat_source
C C 0.0033 0.0016 'International Tables Vol C Tables 4.2.6.8 and 6.1.1.4'
H H 0.0000 0.0000 'International Tables Vol C Tables 4.2.6.8 and 6.1.1.4'
B B 0.0013 0.0007 'International Tables Vol C Tables 4.2.6.8 and 6.1.1.4'
O O 0.0106 0.0060 'International Tables Vol C Tables 4.2.6.8 and 6.1.1.4'
K K 0.2009 0.2494 'International Tables Vol C Tables 4.2.6.8 and 6.1.1.4'

loop_
_geom_angle_atom_site_label_1
_geom_angle_atom_site_label_2
_geom_angle_atom_site_label_3
_geom_angle
_geom_angle_site_symmetry_1
_geom_angle_site_symmetry_3
O1 K1 O1 180.0 . 3_646
O1 K1 O2 119.49(3) . .
O1 K1 O2 60.51(3) 3_646 .
O1 K1 O2 60.51(3) . 3_646
O1 K1 O2 119.49(3) 3_646 3_646
O2 K1 O2 180.0 . 3_646
O1 K1 O6 60.63(3) . .
O1 K1 O6 119.37(3) 3_646 .
O2 K1 O6 59.81(3) . .
O2 K1 O6 120.19(3) 3_646 .
O1 K1 O6 119.37(3) . 3_646
O1 K1 O6 60.63(3) 3_646 3_646
O2 K1 O6 120.19(3) . 3_646
O2 K1 O6 59.81(3) 3_646 3_646
O6 K1 O6 180.0 . 3_646
O1 K1 C6 75.03(4) . .
O1 K1 C6 104.97(4) 3_646 .
O2 K1 C6 95.77(4) . .
O2 K1 C6 84.23(4) 3_646 .
O6 K1 C6 90.52(4) . .
O6 K1 C6 89.48(4) 3_646 .
O1 K1 C6 104.97(4) . 3_646
O1 K1 C6 75.03(4) 3_646 3_646
O2 K1 C6 84.23(4) . 3_646
O2 K1 C6 95.77(4) 3_646 3_646
O6 K1 C6 89.48(4) . 3_646
O6 K1 C6 90.52(4) 3_646 3_646
C6 K1 C6 180.0 . 3_646
O1 K1 C7 84.28(5) . 3_646
O1 K1 C7 95.72(5) 3_646 3_646
O2 K1 C7 85.73(4) . 3_646
O2 K1 C7 94.27(4) 3_646 3_646
O6 K1 C7 70.40(4) . 3_646
O6 K1 C7 109.60(4) 3_646 3_646
C6 K1 C7 157.05(6) . 3_646
C6 K1 C7 22.95(6) 3_646 3_646
O1 K1 C7 95.72(5) . .
O1 K1 C7 84.28(5) 3_646 .
O2 K1 C7 94.27(4) . .
O2 K1 C7 85.73(4) 3_646 .
O6 K1 C7 109.60(4) . .
O6 K1 C7 70.40(4) 3_646 .
C6 K1 C7 22.95(6) . .
C6 K1 C7 157.05(6) 3_646 .
C7 K1 C7 180.0 3_646 .
C36 O1 C37 112.51(11) . .
C36 O1 K1 116.92(7) . .
C37 O1 K1 115.69(8) . .
C31 O2 C32 113.12(11) . .
C31 O2 K1 115.71(9) . .
C32 O2 K1 116.88(8) . .
C41 O3 C42 114.09(12) . .
C41 O3 K2 113.67(8) . .
C42 O3 K2 114.15(8) . .
C43 O4 C44 113.45(12) . .
C43 O4 K2 115.26(9) . .
C44 O4 K2 112.16(8) . .
C45 O5 C46 114.73(11) . .
C45 O5 K2 112.50(8) . .
C46 O5 K2 114.47(8) . .
C33 O6 C35 112.40(11) . .
C33 O6 K1 115.07(9) . .
C35 O6 K1 113.19(8) . .
C2 C1 C10 113.68(11) . .
C2 C1 B10 119.86(18) . .
C10 C1 B10 121.00(17) . .
C2 C1 B5 106.82(15) . .
C10 C1 B5 121.90(13) . .
B10 C1 B5 63.31(15) . .
C2 C1 B6 60.95(13) . .
C10 C1 B6 123.87(16) . .
B10 C1 B6 68.82(19) . .
B5 C1 B6 111.57(15) . .
C1 C2 C3 115.22(13) . .
C1 C2 B7 117.73(12) . .
C3 C2 B7 120.47(13) . .
C1 C2 B3 107.89(13) . .
C3 C2 B3 120.95(14) . .
B7 C2 B3 64.23(13) . .
C1 C2 B6 67.80(16) . .
C3 C2 B6 121.47(17) . .
B7 C2 B6 60.95(17) . .
B3 C2 B6 110.97(16) . .
C4 C3 C2 112.30(12) . .
C5 C4 C9 119.78(14) . .
C5 C4 C3 122.59(13) . .
C9 C4 C3 117.62(13) . .
C4 C5 C6 120.41(17) . .
C7 C6 C5 119.9(2) . .
C7 C6 K1 78.53(12) . .
C5 C6 K1 115.25(11) . .
C6 C7 C8 121.34(18) . .
C6 C7 K1 78.52(13) . .
C8 C7 K1 116.63(11) . .
C7 C8 C9 119.62(18) . .
C4 C9 C8 118.93(15) . .
C4 C9 C10 117.79(13) . .
C8 C9 C10 123.24(15) . .
C9 C10 C1 112.93(13) . .
O2 C31 C37 108.16(12) . 3_646
O2 C32 C33 109.06(13) . .
O6 C33 C32 109.06(12) . .
O6 C35 C36 109.24(12) . .
O1 C36 C35 108.91(12) . .
O1 C37 C31 108.74(12) . 3_646
O3 C41 C46 108.55(13) . 3_656
O3 C42 C43 108.95(13) . .
O4 C43 C42 108.58(13) . .
O4 C44 C45 108.63(13) . .
O5 C45 C44 110.58(13) . .
O5 C45 K2 46.24(6) . .
C44 C45 K2 79.88(8) . .
O5 C46 C41 110.08(12) . 3_656
B11 B9 B4 134.9(2) . .
B11 B9 B5 96.1(3) . .
B4 B9 B5 59.13(16) . .
B11 B9 B8 96.0(3) . .
B4 B9 B8 55.66(13) . .
B5 B9 B8 96.69(15) . .
B11 B9 B12 45.9(2) . .
B4 B9 B12 101.41(15) . .
B5 B9 B12 105.94(13) . .
B8 B9 B12 50.73(13) . .
B9 B4 B8 71.98(18) . .
B9 B4 B5 66.01(18) . .
B8 B4 B5 111.83(15) . .
B9 B4 B3 111.11(16) . .
B8 B4 B3 58.63(12) . .
B5 B4 B3 90.23(14) . .
B7 B8 B3 61.51(12) . .
B7 B8 B12 59.67(13) . .
B3 B8 B12 109.38(16) . .
B7 B8 B4 112.20(15) . .
B3 B8 B4 61.28(12) . .
B12 B8 B4 112.00(17) . .
B7 B8 B9 106.47(15) . .
B3 B8 B9 98.76(16) . .
B12 B8 B9 65.65(14) . .
B4 B8 B9 52.36(14) . .
B11 B12 B7 125.1(3) . .
B11 B12 B8 109.9(3) . .
B7 B12 B8 59.53(14) . .
B11 B12 B6 77.4(3) . .
B7 B12 B6 58.54(16) . .
B8 B12 B6 105.28(19) . .
B11 B12 B9 47.1(2) . .
B7 B12 B9 104.93(16) . .
B8 B12 B9 63.63(13) . .
B6 B12 B9 97.37(19) . .
B10 B11 B12 115.6(4) . .
B10 B11 B9 84.2(3) . .
B12 B11 B9 87.0(3) . .
B10 B11 B6 65.1(2) . .
B12 B11 B6 57.4(2) . .
B9 B11 B6 107.3(3) . .
B11 B10 C1 130.2(3) . .
B11 B10 B5 112.9(3) . .
C1 B10 B5 60.86(15) . .
B11 B10 B6 74.9(3) . .
C1 B10 B6 61.88(15) . .
B5 B10 B6 105.10(18) . .
C1 B5 B10 55.83(12) . .
C1 B5 B4 116.37(16) . .
B10 B5 B4 112.9(2) . .
C1 B5 B9 107.04(14) . .
B10 B5 B9 65.07(17) . .
B4 B5 B9 54.86(13) . .
C2 B3 B8 106.62(16) . .
C2 B3 B7 57.28(11) . .
B8 B3 B7 59.12(13) . .
C2 B3 B4 114.08(15) . .
B8 B3 B4 60.09(13) . .
B7 B3 B4 109.27(15) . .
C2 B7 B6 61.14(17) . .
C2 B7 B8 107.81(14) . .
B6 B7 B8 108.60(17) . .
C2 B7 B12 111.32(15) . .
B6 B7 B12 61.56(17) . .
B8 B7 B12 60.80(14) . .
C2 B7 B3 58.49(12) . .
B6 B7 B3 106.71(19) . .
B8 B7 B3 59.36(12) . .
B12 B7 B3 108.56(15) . .
B7 B6 C2 57.90(14) . .
B7 B6 B12 59.90(17) . .
C2 B6 B12 107.4(2) . .
B7 B6 C1 101.4(2) . .
C2 B6 C1 51.24(13) . .
B12 B6 C1 114.6(2) . .
B7 B6 B10 115.9(2) . .
C2 B6 B10 94.6(2) . .
B12 B6 B10 81.56(19) . .
C1 B6 B10 49.30(16) . .
B7 B6 B11 98.9(2) . .
C2 B6 B11 117.3(2) . .
B12 B6 B11 45.22(19) . .
C1 B6 B11 86.6(2) . .
B10 B6 B11 40.0(2) . .
O5 K2 O5 180.0 3_656 .
O5 K2 O4 61.48(3) 3_656 3_656
O5 K2 O4 118.52(3) . 3_656
O5 K2 O4 118.52(3) 3_656 .
O5 K2 O4 61.48(3) . .
O4 K2 O4 180.00(3) 3_656 .
O5 K2 O3 60.18(3) 3_656 .
O5 K2 O3 119.82(3) . .
O4 K2 O3 120.48(3) 3_656 .
O4 K2 O3 59.52(3) . .
O5 K2 O3 119.82(3) 3_656 3_656
O5 K2 O3 60.18(3) . 3_656
O4 K2 O3 59.52(3) 3_656 3_656
O4 K2 O3 120.48(3) . 3_656
O3 K2 O3 180.0 . 3_656
O5 K2 C45 158.73(3) 3_656 .
O5 K2 C45 21.27(3) . .
O4 K2 C45 138.35(3) 3_656 .
O4 K2 C45 41.65(3) . .
O3 K2 C45 101.14(3) . .
O3 K2 C45 78.86(3) 3_656 .
O5 K2 C45 21.27(3) 3_656 3_656
O5 K2 C45 158.73(3) . 3_656
O4 K2 C45 41.65(3) 3_656 3_656
O4 K2 C45 138.35(3) . 3_656
O3 K2 C45 78.86(3) . 3_656
O3 K2 C45 101.14(3) 3_656 3_656
C45 K2 C45 180.00(6) . 3_656

loop_
_geom_bond_atom_site_label_1
_geom_bond_atom_site_label_2
_geom_bond_distance
_geom_bond_site_symmetry_2
K1 O1 2.7406(9) .
K1 O1 2.7406(9) 3_646
K1 O2 2.7714(10) .
K1 O2 2.7714(9) 3_646
K1 O6 2.7999(10) .
K1 O6 2.7999(10) 3_646
K1 C6 3.3619(19) .
K1 C6 3.3619(19) 3_646
K1 C7 3.362(2) 3_646
K1 C7 3.362(2) .
O1 C36 1.4191(19) .
O1 C37 1.4245(18) .
O2 C31 1.4136(17) .
O2 C32 1.4141(19) .
O3 C41 1.3905(18) .
O3 C42 1.4221(19) .
O3 K2 2.8389(9) .
O4 C43 1.3988(17) .
O4 C44 1.4188(18) .
O4 K2 2.8044(10) .
O5 C45 1.3893(19) .
O5 C46 1.4396(17) .
O5 K2 2.7662(9) .
O6 C33 1.4073(18) .
O6 C35 1.4281(16) .
C1 C2 1.5118(19) .
C1 C10 1.530(2) .
C1 B10 1.543(3) .
C1 B5 1.629(3) .
C1 B6 1.795(4) .
C2 C3 1.520(2) .
C2 B7 1.639(2) .
C2 B3 1.661(3) .
C2 B6 1.695(4) .
C3 C4 1.496(2) .
C4 C5 1.377(2) .
C4 C9 1.383(2) .
C5 C6 1.382(3) .
C6 C7 1.337(3) .
C7 C8 1.376(3) .
C8 C9 1.396(2) .
C9 C10 1.497(2) .
C31 C37 1.495(2) 3_646
C32 C33 1.489(2) .
C35 C36 1.481(2) .
C37 C31 1.495(2) 3_646
C41 C46 1.466(3) 3_656
C42 C43 1.484(2) .
C44 C45 1.483(2) .
C45 K2 3.5388(16) .
C46 C41 1.466(3) 3_656
B9 B11 1.498(6) .
B9 B4 1.672(3) .
B9 B5 1.868(4) .
B9 B8 2.008(4) .
B9 B12 2.042(4) .
B4 B8 1.744(3) .
B4 B5 1.755(3) .
B4 B3 1.764(3) .
B8 B7 1.713(3) .
B8 B3 1.718(3) .
B8 B12 1.735(4) .
B12 B11 1.469(6) .
B12 B7 1.716(3) .
B12 B6 1.744(4) .
B11 B10 1.344(7) .
B11 B6 2.020(6) .
B10 B5 1.666(4) .
B10 B6 1.898(5) .
B3 B7 1.755(3) .
B7 B6 1.692(4) .
K2 O5 2.7662(9) 3_656
K2 O4 2.8044(10) 3_656
K2 O3 2.8389(9) 3_656
K2 C45 3.5388(16) 3_656
